data_4325896
loop_
_publ_author_name
'Gabriel E. B\"uchel'
'Iryna N. Stepanenko'
'Michaela Hejl'
'Michael A. Jakupec'
'Bernhard K. Keppler'
'Vladimir B. Arion'

_publ_section_title
;
 En Route to Osmium Analogues of KP1019: Synthesis, Structure,
 Spectroscopic Properties and Antiproliferative Activity of
 trans-[OsIVCl4(Hazole)2]
;
_journal_name_full 'Inorganic Chemistry'
_journal_page_first 7690
_journal_page_last 7697
_journal_paper_doi 10.1021/ic200728b
_journal_volume 50
_journal_year 2011
_chemical_formula_moiety 'C14 H12 Cl4 N4 Os'
_chemical_formula_sum 'C14 H12 Cl4 N4 Os'
_chemical_formula_weight 568.28
_chemical_name_systematic
; 
trans-tetrachlorido-bis(benzimidazole)osmium(IV) 
;
_space_group_IT_number 14
_symmetry_cell_setting monoclinic
_symmetry_space_group_name_Hall '-P 2ybc'
_symmetry_space_group_name_H-M 'P 1 21/c 1'
_atom_sites_solution_hydrogens geom
_atom_sites_solution_primary direct
_atom_sites_solution_secondary difmap
_audit_creation_method SHELXL-97
_cell_angle_alpha 90.00
_cell_angle_beta 108.036(2)
_cell_angle_gamma 90.00
_cell_formula_units_Z 2
_cell_length_a 9.8508(3)
_cell_length_b 12.1309(4)
_cell_length_c 6.9496(2)
_cell_measurement_reflns_used 5969
_cell_measurement_temperature 100(2)
_cell_measurement_theta_max 30.10
_cell_measurement_theta_min 2.17
_cell_volume 789.66(4)
_computing_structure_refinement 'SHELXL-97 (Sheldrick, 1997)'
_computing_structure_solution 'SHELXS-97 (Sheldrick, 1990)'
_diffrn_ambient_temperature 100(2)
_diffrn_measured_fraction_theta_full 0.994
_diffrn_measured_fraction_theta_max 0.994
_diffrn_radiation_monochromator graphite
_diffrn_radiation_source 'fine-focus sealed tube'
_diffrn_radiation_type MoK\a
_diffrn_radiation_wavelength 0.71073
_diffrn_reflns_av_R_equivalents 0.0501
_diffrn_reflns_av_sigmaI/netI 0.0266
_diffrn_reflns_limit_h_max 13
_diffrn_reflns_limit_h_min -13
_diffrn_reflns_limit_k_max 17
_diffrn_reflns_limit_k_min -17
_diffrn_reflns_limit_l_max 9
_diffrn_reflns_limit_l_min -9
_diffrn_reflns_number 24132
_diffrn_reflns_theta_full 30.10
_diffrn_reflns_theta_max 30.10
_diffrn_reflns_theta_min 2.75
_exptl_absorpt_coefficient_mu 8.753
_exptl_absorpt_correction_T_max 0.8444
_exptl_absorpt_correction_T_min 0.1135
_exptl_absorpt_correction_type multi-scan
_exptl_absorpt_process_details SADABS
_exptl_crystal_colour violet
_exptl_crystal_density_diffrn 2.390
_exptl_crystal_description plate
_exptl_crystal_F_000 536
_exptl_crystal_size_max 0.44
_exptl_crystal_size_mid 0.20
_exptl_crystal_size_min 0.02
_refine_diff_density_max 1.682
_refine_diff_density_min -0.791
_refine_diff_density_rms 0.150
_refine_ls_extinction_method none
_refine_ls_goodness_of_fit_ref 1.090
_refine_ls_hydrogen_treatment constr
_refine_ls_matrix_type full
_refine_ls_number_parameters 106
_refine_ls_number_reflns 2310
_refine_ls_number_restraints 0
_refine_ls_restrained_S_all 1.090
_refine_ls_R_factor_all 0.0334
_refine_ls_R_factor_gt 0.0184
_refine_ls_shift/su_max 0.001
_refine_ls_shift/su_mean 0.000
_refine_ls_structure_factor_coef Fsqd
_refine_ls_weighting_details 'calc w=1/[\s^2^(Fo^2^)+(0.0166P)^2^+1.1160P] where P=(Fo^2^+2Fc^2^)/3'
_refine_ls_weighting_scheme calc
_refine_ls_wR_factor_gt 0.0395
_refine_ls_wR_factor_ref 0.0450
_reflns_number_gt 1790
_reflns_number_total 2310
_reflns_threshold_expression >2sigma(I)
_cod_data_source_file ic200728b_si_002_5.cif
_cod_data_source_block irst137
_cod_database_code 4325896

loop_
_symmetry_equiv_pos_as_xyz
'x, y, z'
'-x, y+1/2, -z+1/2'
'-x, -y, -z'
'x, -y-1/2, z-1/2'

loop_
_atom_site_label
_atom_site_type_symbol
_atom_site_fract_x
_atom_site_fract_y
_atom_site_fract_z
_atom_site_U_iso_or_equiv
_atom_site_adp_type
_atom_site_occupancy
_atom_site_symmetry_multiplicity
_atom_site_calc_flag
_atom_site_refinement_flags
Os1 Os 0.5000 0.0000 0.0000 0.00868(5) Uani 1 2 d S
Cl1 Cl 0.33725(7) 0.07301(6) 0.14666(11) 0.01446(14) Uani 1 1 d .
Cl2 Cl 0.62946(7) -0.07021(6) 0.31518(10) 0.01447(14) Uani 1 1 d .
N1 N 0.6188(2) 0.1441(2) 0.0624(4) 0.0111(5) Uani 1 1 d .
N2 N 0.6559(3) 0.3234(2) 0.0864(4) 0.0164(5) Uani 1 1 d .
H2 H 0.6391 0.3947 0.0740 0.020 Uiso 1 1 calc R
C1 C 0.5590(4) 0.2437(3) 0.0197(5) 0.0141(6) Uani 1 1 d .
H1 H 0.4607 0.2562 -0.0490 0.017 Uiso 1 1 calc R
C2 C 0.7877(3) 0.2748(2) 0.1785(5) 0.0148(6) Uani 1 1 d .
C3 C 0.9210(4) 0.3200(3) 0.2745(5) 0.0194(7) Uani 1 1 d .
H3 H 0.9351 0.3975 0.2878 0.023 Uiso 1 1 calc R
C4 C 1.0318(4) 0.2468(3) 0.3496(5) 0.0215(7) Uani 1 1 d .
H4 H 1.1249 0.2742 0.4164 0.026 Uiso 1 1 calc R
C5 C 1.0098(3) 0.1327(3) 0.3294(5) 0.0188(6) Uani 1 1 d .
H5 H 1.0889 0.0847 0.3812 0.023 Uiso 1 1 calc R
C6 C 0.8769(3) 0.0877(3) 0.2366(5) 0.0153(6) Uani 1 1 d .
H6 H 0.8630 0.0102 0.2247 0.018 Uiso 1 1 calc R
C7 C 0.7638(3) 0.1611(2) 0.1610(4) 0.0122(5) Uani 1 1 d .

loop_
_atom_site_aniso_label
_atom_site_aniso_U_11
_atom_site_aniso_U_22
_atom_site_aniso_U_33
_atom_site_aniso_U_23
_atom_site_aniso_U_13
_atom_site_aniso_U_12
Os1 0.00865(7) 0.00762(7) 0.00878(7) 0.00007(7) 0.00126(5) -0.00001(7)
Cl1 0.0145(3) 0.0136(3) 0.0159(3) -0.0018(3) 0.0057(3) 0.0009(3)
Cl2 0.0144(3) 0.0142(3) 0.0122(3) 0.0033(3) 0.0003(3) -0.0011(3)
N1 0.0092(11) 0.0113(12) 0.0116(11) -0.0012(9) 0.0012(9) 0.0004(9)
N2 0.0197(13) 0.0092(12) 0.0205(13) -0.0009(10) 0.0068(11) 0.0006(10)
C1 0.0153(14) 0.0119(14) 0.0151(15) -0.0008(11) 0.0046(11) -0.0009(11)
C2 0.0185(15) 0.0132(15) 0.0146(14) -0.0007(11) 0.0077(12) -0.0017(12)
C3 0.0214(16) 0.0163(16) 0.0209(16) -0.0037(13) 0.0072(13) -0.0095(13)
C4 0.0159(15) 0.0263(18) 0.0210(18) -0.0031(14) 0.0037(13) -0.0078(13)
C5 0.0139(14) 0.0223(17) 0.0177(15) 0.0016(13) 0.0011(12) 0.0001(12)
C6 0.0150(14) 0.0150(15) 0.0147(14) 0.0011(11) 0.0029(11) -0.0006(11)
C7 0.0124(13) 0.0126(14) 0.0114(13) -0.0011(11) 0.0032(11) -0.0027(11)

loop_
_atom_type_symbol
_atom_type_description
_atom_type_scat_dispersion_real
_atom_type_scat_dispersion_imag
_atom_type_scat_source
C C 0.0033 0.0016 'International Tables Vol C Tables 4.2.6.8 and 6.1.1.4'
H H 0.0000 0.0000 'International Tables Vol C Tables 4.2.6.8 and 6.1.1.4'
N N 0.0061 0.0033 'International Tables Vol C Tables 4.2.6.8 and 6.1.1.4'
Cl Cl 0.1484 0.1585 'International Tables Vol C Tables 4.2.6.8 and 6.1.1.4'
Os Os -1.2165 7.6030 'International Tables Vol C Tables 4.2.6.8 and 6.1.1.4'

loop_
_geom_angle_atom_site_label_1
_geom_angle_atom_site_label_2
_geom_angle_atom_site_label_3
_geom_angle
_geom_angle_site_symmetry_1
_geom_angle_site_symmetry_3
N1 Os1 N1 180.00(8) 3_655 .
N1 Os1 Cl1 89.53(7) 3_655 .
N1 Os1 Cl1 90.47(7) . .
N1 Os1 Cl1 90.47(7) 3_655 3_655
N1 Os1 Cl1 89.53(7) . 3_655
Cl1 Os1 Cl1 180.00(3) . 3_655
N1 Os1 Cl2 89.87(7) 3_655 .
N1 Os1 Cl2 90.13(7) . .
Cl1 Os1 Cl2 88.75(3) . .
Cl1 Os1 Cl2 91.25(3) 3_655 .
N1 Os1 Cl2 90.13(7) 3_655 3_655
N1 Os1 Cl2 89.87(7) . 3_655
Cl1 Os1 Cl2 91.25(3) . 3_655
Cl1 Os1 Cl2 88.75(3) 3_655 3_655
Cl2 Os1 Cl2 180.00(4) . 3_655
C1 N1 C7 106.8(3) . .
C1 N1 Os1 122.3(2) . .
C7 N1 Os1 130.8(2) . .
C1 N2 C2 108.5(3) . .
C1 N2 H2 125.7 . .
C2 N2 H2 125.7 . .
N1 C1 N2 111.0(3) . .
N1 C1 H1 124.5 . .
N2 C1 H1 124.5 . .
N2 C2 C3 131.6(3) . .
N2 C2 C7 105.7(3) . .
C3 C2 C7 122.7(3) . .
C4 C3 C2 116.6(3) . .
C4 C3 H3 121.7 . .
C2 C3 H3 121.7 . .
C3 C4 C5 121.2(3) . .
C3 C4 H4 119.4 . .
C5 C4 H4 119.4 . .
C6 C5 C4 122.2(3) . .
C6 C5 H5 118.9 . .
C4 C5 H5 118.9 . .
C5 C6 C7 117.0(3) . .
C5 C6 H6 121.5 . .
C7 C6 H6 121.5 . .
C6 C7 N1 131.8(3) . .
C6 C7 C2 120.3(3) . .
N1 C7 C2 107.9(3) . .

loop_
_geom_bond_atom_site_label_1
_geom_bond_atom_site_label_2
_geom_bond_distance
_geom_bond_site_symmetry_2
Os1 N1 2.073(2) 3_655
Os1 N1 2.073(2) .
Os1 Cl1 2.3250(7) .
Os1 Cl1 2.3250(7) 3_655
Os1 Cl2 2.3280(7) .
Os1 Cl2 2.3280(7) 3_655
N1 C1 1.336(4) .
N1 C7 1.396(4) .
N2 C1 1.337(4) .
N2 C2 1.389(4) .
N2 H2 0.8800 .
C1 H1 0.9500 .
C2 C3 1.389(4) .
C2 C7 1.397(4) .
C3 C4 1.378(5) .
C3 H3 0.9500 .
C4 C5 1.402(5) .
C4 H4 0.9500 .
C5 C6 1.380(4) .
C5 H5 0.9500 .
C6 C7 1.396(4) .
C6 H6 0.9500 .

loop_
_geom_torsion_atom_site_label_1
_geom_torsion_atom_site_label_2
_geom_torsion_atom_site_label_3
_geom_torsion_atom_site_label_4
_geom_torsion
_geom_torsion_site_symmetry_1
Cl1 Os1 N1 C1 -47.8(2) .
Cl1 Os1 N1 C1 132.2(2) 3_655
Cl2 Os1 N1 C1 -136.6(2) .
Cl2 Os1 N1 C1 43.4(2) 3_655
Cl1 Os1 N1 C7 127.7(3) .
Cl1 Os1 N1 C7 -52.3(3) 3_655
Cl2 Os1 N1 C7 39.0(3) .
Cl2 Os1 N1 C7 -141.0(3) 3_655
C7 N1 C1 N2 -0.7(3) .
Os1 N1 C1 N2 175.8(2) .
C2 N2 C1 N1 0.1(3) .
C1 N2 C2 C3 -178.6(3) .
C1 N2 C2 C7 0.6(3) .
N2 C2 C3 C4 -179.6(3) .
C7 C2 C3 C4 1.4(5) .
C2 C3 C4 C5 0.0(5) .
C3 C4 C5 C6 -0.9(5) .
C4 C5 C6 C7 0.6(5) .
C5 C6 C7 N1 -179.3(3) .
C5 C6 C7 C2 0.8(4) .
C1 N1 C7 C6 -178.9(3) .
Os1 N1 C7 C6 5.0(5) .
C1 N1 C7 C2 1.0(3) .
Os1 N1 C7 C2 -175.1(2) .
N2 C2 C7 C6 179.0(3) .
C3 C2 C7 C6 -1.8(5) .
N2 C2 C7 N1 -1.0(3) .
C3 C2 C7 N1 178.3(3) .
